data_4024601
loop_
_publ_author_name
'Yuewen Xu'
'Mark D. Smith'
'Jeanette A. Krause'
'Linda S. Shimizu'

_publ_section_title
;
Control of the Intramolecular [2+2] Photocycloaddition in a Bis-Stilbene
Macrocycle
;
_journal_name_full 'Journal of Organic Chemistry'
_journal_page_first 4874
_journal_page_last 4877
_journal_paper_doi 10.1021/jo900443e
_journal_volume 74
_journal_year 2009
_chemical_formula_moiety 'C46 H54 N6 O2'
_chemical_formula_sum 'C46 H54 N6 O2'
_chemical_formula_weight 722.95
_chemical_name_systematic
; 
 ? 
;
_space_group_IT_number 14
_symmetry_cell_setting monoclinic
_symmetry_space_group_name_Hall '-P 2yn'
_symmetry_space_group_name_H-M 'P 1 21/n 1'
_atom_sites_solution_hydrogens geom
_atom_sites_solution_primary direct
_atom_sites_solution_secondary difmap
_audit_creation_method SHELXL-97
_cell_angle_alpha 90.00
_cell_angle_beta 96.7760(10)
_cell_angle_gamma 90.00
_cell_formula_units_Z 2
_cell_length_a 12.5312(7)
_cell_length_b 9.2418(5)
_cell_length_c 17.3114(9)
_cell_measurement_reflns_used 6479
_cell_measurement_temperature 150(2)
_cell_measurement_theta_max 26.420
_cell_measurement_theta_min 2.204
_cell_volume 1990.84(19)
_computing_cell_refinement 'SAINT-Plus Version 6.45 (Bruker, 2001)'
_computing_data_collection 'SMART Version 5.625 (Bruker, 2001)'
_computing_data_reduction 'SAINT-Plus Version 6.45 (Bruker, 2001)'
_computing_molecular_graphics various
_computing_publication_material 'SHELXTL Version 6.14 (Bruker, 2000)'
_computing_structure_refinement 'SHELXL-97 (Sheldrick, 1997)'
_computing_structure_solution 'SHELXS-97 (Sheldrick, 1990)'
_diffrn_ambient_temperature 150(2)
_diffrn_measured_fraction_theta_full 0.999
_diffrn_measured_fraction_theta_max 0.999
_diffrn_measurement_device_type 'Bruker SMART APEX CCD diffractometer'
_diffrn_measurement_method 'omega scans'
_diffrn_radiation_monochromator graphite
_diffrn_radiation_source 'fine-focus sealed tube'
_diffrn_radiation_type MoK\a
_diffrn_radiation_wavelength 0.71073
_diffrn_reflns_av_R_equivalents 0.0299
_diffrn_reflns_av_sigmaI/netI 0.0177
_diffrn_reflns_limit_h_max 15
_diffrn_reflns_limit_h_min -15
_diffrn_reflns_limit_k_max 11
_diffrn_reflns_limit_k_min -11
_diffrn_reflns_limit_l_max 21
_diffrn_reflns_limit_l_min -21
_diffrn_reflns_number 29631
_diffrn_reflns_theta_full 26.42
_diffrn_reflns_theta_max 26.42
_diffrn_reflns_theta_min 1.90
_exptl_absorpt_coefficient_mu 0.075
_exptl_absorpt_correction_type none
_exptl_crystal_colour colorless
_exptl_crystal_density_diffrn 1.206
_exptl_crystal_density_method 'not measured'
_exptl_crystal_description chunk
_exptl_crystal_F_000 776
_exptl_crystal_size_max 0.56
_exptl_crystal_size_mid 0.52
_exptl_crystal_size_min 0.44
_refine_diff_density_max 0.363
_refine_diff_density_min -0.162
_refine_diff_density_rms 0.038
_refine_ls_extinction_method none
_refine_ls_goodness_of_fit_ref 1.042
_refine_ls_hydrogen_treatment constr
_refine_ls_matrix_type full
_refine_ls_number_parameters 247
_refine_ls_number_reflns 4091
_refine_ls_number_restraints 0
_refine_ls_restrained_S_all 1.042
_refine_ls_R_factor_all 0.0507
_refine_ls_R_factor_gt 0.0451
_refine_ls_shift/su_max 0.000
_refine_ls_shift/su_mean 0.000
_refine_ls_structure_factor_coef Fsqd
_refine_ls_weighting_details 'calc w=1/[\s^2^(Fo^2^)+(0.0646P)^2^+0.6158P] where P=(Fo^2^+2Fc^2^)/3'
_refine_ls_weighting_scheme calc
_refine_ls_wR_factor_gt 0.1206
_refine_ls_wR_factor_ref 0.1263
_reflns_number_gt 3590
_reflns_number_total 4091
_reflns_threshold_expression >2sigma(I)
_cod_data_source_file jo900443e_si_002.cif
_cod_data_source_block yx01025s
_cod_depositor_comments
;
The following automatic conversions were performed:
'_symmetry_cell_setting' value 'Monoclinic' changed to 'monoclinic'
according to '/home/saulius/struct/CIF-dictionaries/cif_core.dic'
dictionary named 'cif_core.dic' version 2.4.1 from 2010-06-29.

Automatic conversion script
Id: cif_fix_enum 1527 2010-12-29 10:47:43Z saulius 
;
_cod_original_sg_symbol_H-M 'P 21/n'
_cod_database_code 4024601

loop_
_symmetry_equiv_pos_as_xyz
'x, y, z'
'-x+1/2, y+1/2, -z+1/2'
'-x, -y, -z'
'x-1/2, -y-1/2, z-1/2'

loop_
_atom_site_label
_atom_site_type_symbol
_atom_site_fract_x
_atom_site_fract_y
_atom_site_fract_z
_atom_site_U_iso_or_equiv
_atom_site_adp_type
_atom_site_occupancy
_atom_site_symmetry_multiplicity
_atom_site_calc_flag
_atom_site_refinement_flags
_atom_site_disorder_assembly
_atom_site_disorder_group
C1 C 0.82636(11) 0.46227(14) 0.44916(8) 0.0364(3) Uani 1 1 d . . .
C2 C 0.83214(11) 0.69438(15) 0.51866(8) 0.0378(3) Uani 1 1 d . . .
H2A H 0.8163 0.7290 0.5702 0.045 Uiso 1 1 calc R . .
H2B H 0.9043 0.7305 0.5104 0.045 Uiso 1 1 calc R . .
C3 C 0.77940(11) 0.70091(14) 0.38602(8) 0.0359(3) Uani 1 1 d . . .
H3A H 0.8467 0.7471 0.3738 0.043 Uiso 1 1 calc R . .
H3B H 0.7212 0.7297 0.3452 0.043 Uiso 1 1 calc R . .
C4 C 0.79845(11) 0.48045(16) 0.30732(8) 0.0395(3) Uani 1 1 d . . .
H4A H 0.8297 0.3822 0.3134 0.047 Uiso 1 1 calc R . .
H4B H 0.8475 0.5404 0.2798 0.047 Uiso 1 1 calc R . .
C5 C 0.69084(11) 0.47112(14) 0.25804(8) 0.0357(3) Uani 1 1 d . . .
C6 C 0.67001(12) 0.54981(15) 0.18977(8) 0.0401(3) Uani 1 1 d . . .
H6 H 0.7233 0.6137 0.1748 0.048 Uiso 1 1 calc R . .
C7 C 0.57290(12) 0.53694(15) 0.14305(8) 0.0403(3) Uani 1 1 d . . .
H7 H 0.5610 0.5910 0.0962 0.048 Uiso 1 1 calc R . .
C8 C 0.49259(12) 0.44590(15) 0.16383(8) 0.0367(3) Uani 1 1 d . . .
C9 C 0.51347(11) 0.36602(15) 0.23295(8) 0.0358(3) Uani 1 1 d . . .
H9 H 0.4601 0.3024 0.2481 0.043 Uiso 1 1 calc R . .
C10 C 0.61065(11) 0.37884(14) 0.27928(8) 0.0351(3) Uani 1 1 d . . .
H10 H 0.6232 0.3244 0.3260 0.042 Uiso 1 1 calc R . .
C11 C 0.39138(13) 0.42837(17) 0.11133(8) 0.0431(3) Uani 1 1 d . . .
H11 H 0.3994 0.4190 0.0577 0.052 Uiso 1 1 calc R . .
C12 C 0.29081(13) 0.42391(18) 0.12864(8) 0.0447(4) Uani 1 1 d . . .
H12 H 0.2387 0.3994 0.0863 0.054 Uiso 1 1 calc R . .
C13 C 0.24689(11) 0.45079(16) 0.20276(8) 0.0399(3) Uani 1 1 d . . .
C14 C 0.14594(12) 0.39590(19) 0.21264(9) 0.0479(4) Uani 1 1 d . . .
H14 H 0.1080 0.3405 0.1721 0.057 Uiso 1 1 calc R . .
C15 C 0.09944(12) 0.42017(19) 0.28022(9) 0.0475(4) Uani 1 1 d . . .
H15 H 0.0309 0.3800 0.2857 0.057 Uiso 1 1 calc R . .
C16 C 0.15178(11) 0.50230(17) 0.33979(8) 0.0411(3) Uani 1 1 d . . .
C17 C 0.25184(12) 0.55963(17) 0.32998(9) 0.0428(3) Uani 1 1 d . . .
H17 H 0.2888 0.6167 0.3702 0.051 Uiso 1 1 calc R . .
C18 C 0.29865(12) 0.53515(16) 0.26268(9) 0.0420(3) Uani 1 1 d . . .
H18 H 0.3668 0.5763 0.2572 0.050 Uiso 1 1 calc R . .
C19 C 0.10265(12) 0.53004(18) 0.41401(9) 0.0465(4) Uani 1 1 d . . .
H19A H 0.0974 0.6357 0.4223 0.056 Uiso 1 1 calc R . .
H19B H 0.0290 0.4896 0.4090 0.056 Uiso 1 1 calc R . .
C20 C 0.63818(11) 0.75843(16) 0.47130(8) 0.0395(3) Uani 1 1 d . . .
C21 C 0.57344(13) 0.6294(2) 0.43620(11) 0.0556(4) Uani 1 1 d . . .
H21A H 0.5794 0.6240 0.3803 0.083 Uiso 1 1 calc R . .
H21B H 0.4978 0.6413 0.4442 0.083 Uiso 1 1 calc R . .
H21C H 0.6016 0.5401 0.4615 0.083 Uiso 1 1 calc R . .
C22 C 0.59598(14) 0.89950(19) 0.43167(10) 0.0531(4) Uani 1 1 d . . .
H22A H 0.6366 0.9817 0.4558 0.080 Uiso 1 1 calc R . .
H22B H 0.5197 0.9111 0.4378 0.080 Uiso 1 1 calc R . .
H22C H 0.6047 0.8956 0.3762 0.080 Uiso 1 1 calc R . .
C23 C 0.62446(13) 0.76773(18) 0.55743(9) 0.0479(4) Uani 1 1 d . . .
H23A H 0.6474 0.6765 0.5830 0.072 Uiso 1 1 calc R . .
H23B H 0.5487 0.7855 0.5633 0.072 Uiso 1 1 calc R . .
H23C H 0.6684 0.8472 0.5814 0.072 Uiso 1 1 calc R . .
N1 N 0.83351(9) 0.53518(12) 0.51865(7) 0.0373(3) Uani 1 1 d . . .
N2 N 0.79232(9) 0.54213(12) 0.38439(6) 0.0344(3) Uani 1 1 d . . .
N3 N 0.75447(9) 0.75288(12) 0.45996(6) 0.0343(3) Uani 1 1 d . . .
O1 O 0.84574(10) 0.33210(12) 0.44531(7) 0.0522(3) Uani 1 1 d . . .

loop_
_atom_site_aniso_label
_atom_site_aniso_U_11
_atom_site_aniso_U_22
_atom_site_aniso_U_33
_atom_site_aniso_U_23
_atom_site_aniso_U_13
_atom_site_aniso_U_12
C1 0.0349(7) 0.0336(7) 0.0438(8) 0.0010(6) 0.0178(6) 0.0028(5)
C2 0.0380(7) 0.0367(7) 0.0387(7) -0.0028(6) 0.0044(6) 0.0000(6)
C3 0.0404(7) 0.0328(7) 0.0357(7) 0.0011(5) 0.0097(6) -0.0014(5)
C4 0.0381(7) 0.0427(8) 0.0404(7) -0.0078(6) 0.0158(6) -0.0007(6)
C5 0.0411(7) 0.0338(7) 0.0347(7) -0.0081(5) 0.0154(6) 0.0010(5)
C6 0.0487(8) 0.0332(7) 0.0420(8) -0.0022(6) 0.0198(6) -0.0026(6)
C7 0.0548(9) 0.0354(7) 0.0333(7) 0.0030(5) 0.0159(6) 0.0050(6)
C8 0.0452(8) 0.0354(7) 0.0314(7) -0.0028(5) 0.0129(6) 0.0057(6)
C9 0.0413(7) 0.0348(7) 0.0333(7) -0.0015(5) 0.0134(5) -0.0006(5)
C10 0.0425(7) 0.0346(7) 0.0303(6) -0.0003(5) 0.0124(5) 0.0025(5)
C11 0.0531(9) 0.0491(8) 0.0281(7) 0.0008(6) 0.0086(6) 0.0072(7)
C12 0.0477(8) 0.0536(9) 0.0320(7) 0.0011(6) 0.0013(6) 0.0070(7)
C13 0.0394(7) 0.0455(8) 0.0350(7) 0.0053(6) 0.0045(6) 0.0114(6)
C14 0.0354(7) 0.0627(10) 0.0440(8) -0.0023(7) -0.0016(6) 0.0088(7)
C15 0.0304(7) 0.0619(10) 0.0504(9) 0.0060(7) 0.0058(6) 0.0090(6)
C16 0.0368(7) 0.0475(8) 0.0400(8) 0.0106(6) 0.0096(6) 0.0160(6)
C17 0.0429(8) 0.0468(8) 0.0399(8) -0.0013(6) 0.0095(6) 0.0060(6)
C18 0.0412(8) 0.0440(8) 0.0428(8) 0.0003(6) 0.0134(6) 0.0029(6)
C19 0.0400(8) 0.0576(9) 0.0439(8) 0.0107(7) 0.0135(6) 0.0185(7)
C20 0.0373(7) 0.0423(8) 0.0395(7) -0.0066(6) 0.0065(6) 0.0067(6)
C21 0.0365(8) 0.0622(10) 0.0703(11) -0.0219(9) 0.0154(7) -0.0054(7)
C22 0.0551(10) 0.0555(10) 0.0475(9) -0.0029(7) 0.0013(7) 0.0180(8)
C23 0.0502(9) 0.0507(9) 0.0447(8) -0.0039(7) 0.0133(7) 0.0101(7)
N1 0.0391(6) 0.0372(6) 0.0370(6) 0.0033(5) 0.0105(5) 0.0080(5)
N2 0.0359(6) 0.0331(6) 0.0358(6) -0.0041(4) 0.0112(5) 0.0004(4)
N3 0.0375(6) 0.0313(6) 0.0342(6) -0.0022(4) 0.0052(5) 0.0013(4)
O1 0.0693(7) 0.0351(6) 0.0567(7) 0.0019(5) 0.0257(6) 0.0117(5)

loop_
_atom_type_symbol
_atom_type_description
_atom_type_scat_dispersion_real
_atom_type_scat_dispersion_imag
_atom_type_scat_source
C C 0.0033 0.0016 'International Tables Vol C Tables 4.2.6.8 and 6.1.1.4'
H H 0.0000 0.0000 'International Tables Vol C Tables 4.2.6.8 and 6.1.1.4'
N N 0.0061 0.0033 'International Tables Vol C Tables 4.2.6.8 and 6.1.1.4'
O O 0.0106 0.0060 'International Tables Vol C Tables 4.2.6.8 and 6.1.1.4'

loop_
_geom_angle_atom_site_label_1
_geom_angle_atom_site_label_2
_geom_angle_atom_site_label_3
_geom_angle
_geom_angle_site_symmetry_1
_geom_angle_site_symmetry_3
_geom_angle_publ_flag
O1 C1 N2 121.84(13) . . ?
O1 C1 N1 122.31(13) . . ?
N2 C1 N1 115.81(12) . . ?
N3 C2 N1 112.68(11) . . ?
N3 C2 H2A 109.1 . . ?
N1 C2 H2A 109.1 . . ?
N3 C2 H2B 109.1 . . ?
N1 C2 H2B 109.1 . . ?
H2A C2 H2B 107.8 . . ?
N3 C3 N2 112.66(11) . . ?
N3 C3 H3A 109.1 . . ?
N2 C3 H3A 109.1 . . ?
N3 C3 H3B 109.1 . . ?
N2 C3 H3B 109.1 . . ?
H3A C3 H3B 107.8 . . ?
N2 C4 C5 113.47(11) . . ?
N2 C4 H4A 108.9 . . ?
C5 C4 H4A 108.9 . . ?
N2 C4 H4B 108.9 . . ?
C5 C4 H4B 108.9 . . ?
H4A C4 H4B 107.7 . . ?
C6 C5 C10 118.34(13) . . ?
C6 C5 C4 121.16(13) . . ?
C10 C5 C4 120.48(12) . . ?
C7 C6 C5 121.15(13) . . ?
C7 C6 H6 119.4 . . ?
C5 C6 H6 119.4 . . ?
C6 C7 C8 120.90(13) . . ?
C6 C7 H7 119.5 . . ?
C8 C7 H7 119.5 . . ?
C7 C8 C9 118.07(13) . . ?
C7 C8 C11 120.07(13) . . ?
C9 C8 C11 121.74(13) . . ?
C10 C9 C8 120.82(13) . . ?
C10 C9 H9 119.6 . . ?
C8 C9 H9 119.6 . . ?
C9 C10 C5 120.70(13) . . ?
C9 C10 H10 119.6 . . ?
C5 C10 H10 119.6 . . ?
C12 C11 C8 129.15(13) . . ?
C12 C11 H11 115.4 . . ?
C8 C11 H11 115.4 . . ?
C11 C12 C13 130.63(14) . . ?
C11 C12 H12 114.7 . . ?
C13 C12 H12 114.7 . . ?
C14 C13 C18 117.50(13) . . ?
C14 C13 C12 118.88(14) . . ?
C18 C13 C12 123.53(14) . . ?
C15 C14 C13 121.57(15) . . ?
C15 C14 H14 119.2 . . ?
C13 C14 H14 119.2 . . ?
C16 C15 C14 120.60(15) . . ?
C16 C15 H15 119.7 . . ?
C14 C15 H15 119.7 . . ?
C15 C16 C17 118.28(14) . . ?
C15 C16 C19 121.51(14) . . ?
C17 C16 C19 120.21(14) . . ?
C18 C17 C16 121.25(15) . . ?
C18 C17 H17 119.4 . . ?
C16 C17 H17 119.4 . . ?
C17 C18 C13 120.77(14) . . ?
C17 C18 H18 119.6 . . ?
C13 C18 H18 119.6 . . ?
N1 C19 C16 111.60(11) 3_666 . ?
N1 C19 H19A 109.3 3_666 . ?
C16 C19 H19A 109.3 . . ?
N1 C19 H19B 109.3 3_666 . ?
C16 C19 H19B 109.3 . . ?
H19A C19 H19B 108.0 . . ?
N3 C20 C23 110.79(12) . . ?
N3 C20 C21 113.67(11) . . ?
C23 C20 C21 108.51(13) . . ?
N3 C20 C22 105.07(12) . . ?
C23 C20 C22 108.44(12) . . ?
C21 C20 C22 110.23(14) . . ?
C20 C21 H21A 109.5 . . ?
C20 C21 H21B 109.5 . . ?
H21A C21 H21B 109.5 . . ?
C20 C21 H21C 109.5 . . ?
H21A C21 H21C 109.5 . . ?
H21B C21 H21C 109.5 . . ?
C20 C22 H22A 109.5 . . ?
C20 C22 H22B 109.5 . . ?
H22A C22 H22B 109.5 . . ?
C20 C22 H22C 109.5 . . ?
H22A C22 H22C 109.5 . . ?
H22B C22 H22C 109.5 . . ?
C20 C23 H23A 109.5 . . ?
C20 C23 H23B 109.5 . . ?
H23A C23 H23B 109.5 . . ?
C20 C23 H23C 109.5 . . ?
H23A C23 H23C 109.5 . . ?
H23B C23 H23C 109.5 . . ?
C1 N1 C19 117.96(12) . 3_666 ?
C1 N1 C2 119.43(11) . . ?
C19 N1 C2 114.65(12) 3_666 . ?
C1 N2 C4 119.54(11) . . ?
C1 N2 C3 123.01(11) . . ?
C4 N2 C3 115.00(11) . . ?
C2 N3 C3 107.82(11) . . ?
C2 N3 C20 120.87(11) . . ?
C3 N3 C20 116.54(11) . . ?

loop_
_geom_bond_atom_site_label_1
_geom_bond_atom_site_label_2
_geom_bond_distance
_geom_bond_site_symmetry_2
_geom_bond_publ_flag
C1 O1 1.2306(17) . ?
C1 N2 1.3678(18) . ?
C1 N1 1.3726(18) . ?
C2 N3 1.4279(18) . ?
C2 N1 1.4714(18) . ?
C2 H2A 0.9900 . ?
C2 H2B 0.9900 . ?
C3 N3 1.4357(17) . ?
C3 N2 1.4770(17) . ?
C3 H3A 0.9900 . ?
C3 H3B 0.9900 . ?
C4 N2 1.4612(17) . ?
C4 C5 1.511(2) . ?
C4 H4A 0.9900 . ?
C4 H4B 0.9900 . ?
C5 C6 1.386(2) . ?
C5 C10 1.3998(19) . ?
C6 C7 1.384(2) . ?
C6 H6 0.9500 . ?
C7 C8 1.391(2) . ?
C7 H7 0.9500 . ?
C8 C9 1.4039(19) . ?
C8 C11 1.480(2) . ?
C9 C10 1.382(2) . ?
C9 H9 0.9500 . ?
C10 H10 0.9500 . ?
C11 C12 1.330(2) . ?
C11 H11 0.9500 . ?
C12 C13 1.476(2) . ?
C12 H12 0.9500 . ?
C13 C14 1.392(2) . ?
C13 C18 1.395(2) . ?
C14 C15 1.385(2) . ?
C14 H14 0.9500 . ?
C15 C16 1.382(2) . ?
C15 H15 0.9500 . ?
C16 C17 1.390(2) . ?
C16 C19 1.511(2) . ?
C17 C18 1.383(2) . ?
C17 H17 0.9500 . ?
C18 H18 0.9500 . ?
C19 N1 1.4636(18) 3_666 ?
C19 H19A 0.9900 . ?
C19 H19B 0.9900 . ?
C20 N3 1.4940(18) . ?
C20 C23 1.523(2) . ?
C20 C21 1.527(2) . ?
C20 C22 1.538(2) . ?
C21 H21A 0.9800 . ?
C21 H21B 0.9800 . ?
C21 H21C 0.9800 . ?
C22 H22A 0.9800 . ?
C22 H22B 0.9800 . ?
C22 H22C 0.9800 . ?
C23 H23A 0.9800 . ?
C23 H23B 0.9800 . ?
C23 H23C 0.9800 . ?
N1 C19 1.4636(18) 3_666 ?

loop_
_geom_torsion_atom_site_label_1
_geom_torsion_atom_site_label_2
_geom_torsion_atom_site_label_3
_geom_torsion_atom_site_label_4
_geom_torsion
_geom_torsion_site_symmetry_1
_geom_torsion_site_symmetry_2
_geom_torsion_site_symmetry_3
_geom_torsion_site_symmetry_4
_geom_torsion_publ_flag
N2 C4 C5 C6 115.91(14) . . . . ?
N2 C4 C5 C10 -66.06(16) . . . . ?
C10 C5 C6 C7 -0.63(19) . . . . ?
C4 C5 C6 C7 177.44(12) . . . . ?
C5 C6 C7 C8 0.9(2) . . . . ?
C6 C7 C8 C9 -0.9(2) . . . . ?
C6 C7 C8 C11 -177.12(13) . . . . ?
C7 C8 C9 C10 0.67(19) . . . . ?
C11 C8 C9 C10 176.84(12) . . . . ?
C8 C9 C10 C5 -0.4(2) . . . . ?
C6 C5 C10 C9 0.42(19) . . . . ?
C4 C5 C10 C9 -177.67(12) . . . . ?
C7 C8 C11 C12 -137.43(17) . . . . ?
C9 C8 C11 C12 46.5(2) . . . . ?
C8 C11 C12 C13 7.7(3) . . . . ?
C11 C12 C13 C14 -159.75(17) . . . . ?
C11 C12 C13 C18 23.7(3) . . . . ?
C18 C13 C14 C15 -1.8(2) . . . . ?
C12 C13 C14 C15 -178.58(14) . . . . ?
C13 C14 C15 C16 1.0(2) . . . . ?
C14 C15 C16 C17 0.1(2) . . . . ?
C14 C15 C16 C19 -179.94(14) . . . . ?
C15 C16 C17 C18 -0.3(2) . . . . ?
C19 C16 C17 C18 179.70(13) . . . . ?
C16 C17 C18 C13 -0.6(2) . . . . ?
C14 C13 C18 C17 1.6(2) . . . . ?
C12 C13 C18 C17 178.17(14) . . . . ?
C15 C16 C19 N1 115.59(16) . . . 3_666 ?
C17 C16 C19 N1 -64.40(19) . . . 3_666 ?
O1 C1 N1 C19 19.7(2) . . . 3_666 ?
N2 C1 N1 C19 -162.71(12) . . . 3_666 ?
O1 C1 N1 C2 167.00(13) . . . . ?
N2 C1 N1 C2 -15.40(18) . . . . ?
N3 C2 N1 C1 42.15(17) . . . . ?
N3 C2 N1 C19 -169.50(11) . . . 3_666 ?
O1 C1 N2 C4 -12.0(2) . . . . ?
N1 C1 N2 C4 170.35(11) . . . . ?
O1 C1 N2 C3 -173.39(13) . . . . ?
N1 C1 N2 C3 9.00(18) . . . . ?
C5 C4 N2 C1 120.66(13) . . . . ?
C5 C4 N2 C3 -76.54(15) . . . . ?
N3 C3 N2 C1 -28.42(17) . . . . ?
N3 C3 N2 C4 169.45(11) . . . . ?
N1 C2 N3 C3 -58.70(14) . . . . ?
N1 C2 N3 C20 78.94(15) . . . . ?
N2 C3 N3 C2 51.44(14) . . . . ?
N2 C3 N3 C20 -88.29(14) . . . . ?
C23 C20 N3 C2 27.60(17) . . . . ?
C21 C20 N3 C2 -94.89(16) . . . . ?
C22 C20 N3 C2 144.51(12) . . . . ?
C23 C20 N3 C3 161.80(12) . . . . ?
C21 C20 N3 C3 39.31(18) . . . . ?
C22 C20 N3 C3 -81.30(14) . . . . ?
